data_2214131
loop_
_publ_author_name
'Xin-Hong Chang'

_publ_section_title
;
 3-(2-Chlorophenyl)-<i>N</i>-methylisoxazole-5-carboxamide
;
_journal_coeditor_code CV2248
_journal_issue 7
_journal_name_full 'Acta Crystallographica Section E'
_journal_page_first o3074
_journal_page_last o3074
_journal_paper_doi 10.1107/S1600536807025895
_journal_volume 63
_journal_year 2007
_chemical_formula_iupac 'C11 H9 Cl N2 O2'
_chemical_formula_moiety 'C11 H9 Cl N2 O2'
_chemical_formula_sum 'C11 H9 Cl N2 O2'
_chemical_formula_weight 236.65
_chemical_name_systematic
;
3-(2-Chlorophenyl)-N-methylisoxazole-5-carboxamide
;
_space_group_IT_number 43
_symmetry_cell_setting orthorhombic
_symmetry_space_group_name_Hall 'F 2 -2d'
_symmetry_space_group_name_H-M 'F d d 2'
_atom_sites_solution_hydrogens geom
_atom_sites_solution_primary direct
_atom_sites_solution_secondary difmap
_audit_creation_method SHELXL97
_cell_angle_alpha 90.00
_cell_angle_beta 90.00
_cell_angle_gamma 90.00
_cell_formula_units_Z 16
_cell_length_a 18.722(4)
_cell_length_b 31.454(6)
_cell_length_c 7.2137(14)
_cell_measurement_reflns_used 622
_cell_measurement_temperature 298(2)
_cell_measurement_theta_max 20.258
_cell_measurement_theta_min 2.704
_cell_volume 4248.0(15)
_computing_cell_refinement 'SAINT (Bruker, 2001)'
_computing_data_collection 'SMART (Bruker, 2001)'
_computing_data_reduction SAINT
_computing_molecular_graphics SHELXTL
_computing_publication_material 'SHELXTL and local programs'
_computing_structure_refinement SHELXTL
_computing_structure_solution 'SHELXTL (Sheldrick, 2001)'
_diffrn_ambient_temperature 298(2)
_diffrn_measured_fraction_theta_full 1.000
_diffrn_measured_fraction_theta_max 1.000
_diffrn_measurement_device_type 'Bruker SMART CCD area-detector'
_diffrn_measurement_method '\f and \w'
_diffrn_radiation_monochromator graphite
_diffrn_radiation_source 'fine-focus sealed tube'
_diffrn_radiation_type MoK\a
_diffrn_radiation_wavelength 0.71073
_diffrn_reflns_av_R_equivalents 0.0240
_diffrn_reflns_av_sigmaI/netI 0.0260
_diffrn_reflns_limit_h_max 22
_diffrn_reflns_limit_h_min -15
_diffrn_reflns_limit_k_max 37
_diffrn_reflns_limit_k_min -37
_diffrn_reflns_limit_l_max 8
_diffrn_reflns_limit_l_min -7
_diffrn_reflns_number 5233
_diffrn_reflns_theta_full 25.00
_diffrn_reflns_theta_max 25.00
_diffrn_reflns_theta_min 2.53
_diffrn_standards_decay_% 0
_diffrn_standards_number 0
_exptl_absorpt_coefficient_mu 0.344
_exptl_absorpt_correction_T_max 0.8774
_exptl_absorpt_correction_T_min 0.8439
_exptl_absorpt_correction_type multi-scan
_exptl_absorpt_process_details '(SADABS; Sheldrick, 2004)'
_exptl_crystal_colour colourless
_exptl_crystal_density_diffrn 1.480
_exptl_crystal_density_method 'not measured'
_exptl_crystal_description block
_exptl_crystal_F_000 1952
_exptl_crystal_size_max 0.51
_exptl_crystal_size_mid 0.40
_exptl_crystal_size_min 0.39
_refine_diff_density_max 0.227
_refine_diff_density_min -0.146
_refine_ls_abs_structure_details 'Flack (1983), with 737 Friedel pairs'
_refine_ls_abs_structure_Flack 0.05(7)
_refine_ls_extinction_method none
_refine_ls_goodness_of_fit_ref 1.053
_refine_ls_hydrogen_treatment constr
_refine_ls_matrix_type full
_refine_ls_number_parameters 146
_refine_ls_number_reflns 1630
_refine_ls_number_restraints 1
_refine_ls_restrained_S_all 1.053
_refine_ls_R_factor_all 0.0331
_refine_ls_R_factor_gt 0.0315
_refine_ls_shift/su_max 0.002
_refine_ls_shift/su_mean 0.000
_refine_ls_structure_factor_coef Fsqd
_refine_ls_weighting_details 'calc w = 1/[\s^2^(Fo^2^)+(0.0452P)^2^+3.3758P] where P=(Fo^2^+2Fc^2^)/3'
_refine_ls_weighting_scheme calc
_refine_ls_wR_factor_gt 0.0808
_refine_ls_wR_factor_ref 0.0821
_reflns_number_gt 1563
_reflns_number_total 1630
_reflns_threshold_expression I>2\s(I)
_cod_data_source_file cv2248.cif
_cod_data_source_block I
_cod_original_cell_volume 4248.1(14)
_cod_database_code 2214131
_cod_database_fobs_code 2214131

loop_
_symmetry_equiv_pos_as_xyz
'x, y, z'
'-x, -y, z'
'x+1/4, -y+1/4, z+1/4'
'-x+1/4, y+1/4, z+1/4'
'x, y+1/2, z+1/2'
'-x, -y+1/2, z+1/2'
'x+1/4, -y+3/4, z+3/4'
'-x+1/4, y+3/4, z+3/4'
'x+1/2, y, z+1/2'
'-x+1/2, -y, z+1/2'
'x+3/4, -y+1/4, z+3/4'
'-x+3/4, y+1/4, z+3/4'
'x+1/2, y+1/2, z'
'-x+1/2, -y+1/2, z'
'x+3/4, -y+3/4, z+1/4'
'-x+3/4, y+3/4, z+1/4'

loop_
_atom_site_type_symbol
_atom_site_label
_atom_site_fract_x
_atom_site_fract_y
_atom_site_fract_z
_atom_site_U_iso_or_equiv
_atom_site_adp_type
_atom_site_calc_flag
_atom_site_refinement_flags
_atom_site_occupancy
Cl Cl1 0.40451(3) 0.01932(2) 0.63140(14) 0.0677(3) Uani d . 1
O O1 0.15158(7) 0.05205(5) 0.7033(3) 0.0466(4) Uani d . 1
C C4 0.28830(11) -0.02604(7) 0.7458(3) 0.0365(5) Uani d . 1
C C10 0.18338(12) 0.12278(7) 0.7981(3) 0.0397(5) Uani d . 1
O O2 0.12321(9) 0.13506(6) 0.7591(3) 0.0578(5) Uani d . 1
N N2 0.23485(9) 0.14753(6) 0.8611(3) 0.0445(5) Uani d . 1
H H2A 0.2762 0.1366 0.8827 0.053 Uiso calc R 1
N N1 0.17918(10) 0.01105(6) 0.6847(3) 0.0452(5) Uani d . 1
C C7 0.24522(12) 0.01304(7) 0.7449(3) 0.0349(5) Uani d . 1
C C8 0.26279(11) 0.05475(7) 0.8031(3) 0.0367(5) Uani d . 1
H H8A 0.3061 0.0643 0.8506 0.044 Uiso calc R 1
C C9 0.20348(11) 0.07743(7) 0.7747(3) 0.0362(5) Uani d . 1
C C5 0.36072(12) -0.02668(8) 0.7037(4) 0.0428(6) Uani d . 1
C C6 0.39989(14) -0.06374(9) 0.7098(4) 0.0579(8) Uani d . 1
H H6A 0.4482 -0.0633 0.6804 0.070 Uiso calc R 1
C C3 0.25671(14) -0.06454(8) 0.7907(4) 0.0462(6) Uani d . 1
H H3A 0.2081 -0.0653 0.8169 0.055 Uiso calc R 1
C C2 0.29559(15) -0.10164(9) 0.7974(4) 0.0570(7) Uani d . 1
H H2B 0.2731 -0.1271 0.8278 0.068 Uiso calc R 1
C C11 0.22384(14) 0.19281(8) 0.8955(5) 0.0608(8) Uani d . 1
H H11A 0.2622 0.2036 0.9702 0.091 Uiso calc R 1
H H11B 0.1794 0.1969 0.9593 0.091 Uiso calc R 1
H H11C 0.2227 0.2078 0.7795 0.091 Uiso calc R 1
C C1 0.36764(16) -0.10126(9) 0.7592(5) 0.0611(8) Uani d . 1
H H1B 0.3942 -0.1262 0.7669 0.073 Uiso calc R 1

loop_
_atom_site_aniso_label
_atom_site_aniso_U_11
_atom_site_aniso_U_22
_atom_site_aniso_U_33
_atom_site_aniso_U_12
_atom_site_aniso_U_13
_atom_site_aniso_U_23
Cl1 0.0399(3) 0.0536(4) 0.1097(6) -0.0067(3) 0.0177(4) 0.0027(4)
O1 0.0300(8) 0.0444(9) 0.0654(12) -0.0012(7) -0.0097(8) 0.0011(8)
C4 0.0362(11) 0.0388(12) 0.0343(13) -0.0019(9) -0.0011(9) -0.0029(10)
C10 0.0305(11) 0.0451(13) 0.0433(13) 0.0060(9) -0.0012(9) 0.0059(11)
O2 0.0368(9) 0.0509(10) 0.0857(14) 0.0104(8) -0.0167(9) -0.0006(10)
N2 0.0298(9) 0.0379(10) 0.0659(14) 0.0076(7) -0.0068(10) -0.0005(10)
N1 0.0337(10) 0.0418(11) 0.0602(14) -0.0029(8) -0.0036(9) -0.0025(10)
C7 0.0311(11) 0.0394(12) 0.0343(12) -0.0035(9) -0.0017(8) 0.0009(10)
C8 0.0284(11) 0.0383(12) 0.0433(13) 0.0007(9) -0.0043(9) -0.0020(10)
C9 0.0288(10) 0.0409(12) 0.0389(12) -0.0025(9) -0.0008(9) 0.0036(11)
C5 0.0357(11) 0.0432(13) 0.0495(15) -0.0019(10) 0.0001(10) -0.0055(11)
C6 0.0440(14) 0.0522(16) 0.078(2) 0.0093(11) 0.0085(13) -0.0110(15)
C3 0.0475(13) 0.0405(12) 0.0507(16) -0.0059(10) 0.0026(11) -0.0019(11)
C2 0.0723(18) 0.0367(13) 0.0621(18) -0.0026(12) 0.0087(15) 0.0014(12)
C11 0.0513(14) 0.0430(14) 0.088(2) 0.0085(11) -0.0083(15) -0.0117(16)
C1 0.0654(17) 0.0452(15) 0.073(2) 0.0159(13) 0.0044(15) -0.0035(15)

loop_
_atom_type_symbol
_atom_type_description
_atom_type_scat_dispersion_real
_atom_type_scat_dispersion_imag
_atom_type_scat_source
C C 0.0033 0.0016 'International Tables Vol C Tables 4.2.6.8 and 6.1.1.4'
H H 0.0000 0.0000 'International Tables Vol C Tables 4.2.6.8 and 6.1.1.4'
N N 0.0061 0.0033 'International Tables Vol C Tables 4.2.6.8 and 6.1.1.4'
O O 0.0106 0.0060 'International Tables Vol C Tables 4.2.6.8 and 6.1.1.4'
Cl Cl 0.1484 0.1585 'International Tables Vol C Tables 4.2.6.8 and 6.1.1.4'

loop_
_geom_angle_atom_site_label_1
_geom_angle_atom_site_label_2
_geom_angle_atom_site_label_3
_geom_angle
C9 O1 N1 108.32(16)
C3 C4 C5 117.0(2)
C3 C4 C7 119.8(2)
C5 C4 C7 123.1(2)
O2 C10 N2 124.4(2)
O2 C10 C9 120.7(2)
N2 C10 C9 114.88(19)
C10 N2 C11 122.0(2)
C10 N2 H2A 119.0
C11 N2 H2A 119.0
C7 N1 O1 105.85(18)
N1 C7 C8 111.17(19)
N1 C7 C4 118.6(2)
C8 C7 C4 130.2(2)
C9 C8 C7 104.85(19)
C9 C8 H8A 127.6
C7 C8 H8A 127.6
C8 C9 O1 109.8(2)
C8 C9 C10 134.9(2)
O1 C9 C10 115.23(18)
C6 C5 C4 121.7(2)
C6 C5 Cl1 117.47(19)
C4 C5 Cl1 120.82(17)
C1 C6 C5 120.1(2)
C1 C6 H6A 120.0
C5 C6 H6A 120.0
C2 C3 C4 121.6(2)
C2 C3 H3A 119.2
C4 C3 H3A 119.2
C3 C2 C1 120.3(3)
C3 C2 H2B 119.9
C1 C2 H2B 119.9
N2 C11 H11A 109.5
N2 C11 H11B 109.5
H11A C11 H11B 109.5
N2 C11 H11C 109.5
H11A C11 H11C 109.5
H11B C11 H11C 109.5
C6 C1 C2 119.4(2)
C6 C1 H1B 120.3
C2 C1 H1B 120.3

loop_
_geom_bond_atom_site_label_1
_geom_bond_atom_site_label_2
_geom_bond_distance
Cl1 C5 1.743(3)
O1 C9 1.359(3)
O1 N1 1.396(3)
C4 C3 1.386(3)
C4 C5 1.390(3)
C4 C7 1.470(3)
C10 O2 1.224(3)
C10 N2 1.320(3)
C10 C9 1.485(3)
N2 C11 1.460(3)
N2 H2A 0.8600
N1 C7 1.312(3)
C7 C8 1.416(3)
C8 C9 1.336(3)
C8 H8A 0.9300
C5 C6 1.378(3)
C6 C1 1.373(4)
C6 H6A 0.9300
C3 C2 1.376(4)
C3 H3A 0.9300
C2 C1 1.377(4)
C2 H2B 0.9300
C11 H11A 0.9600
C11 H11B 0.9600
C11 H11C 0.9600
C1 H1B 0.9300

loop_
_geom_hbond_atom_site_label_D
_geom_hbond_atom_site_label_H
_geom_hbond_atom_site_label_A
_geom_hbond_site_symmetry_A
_geom_hbond_distance_DH
_geom_hbond_distance_HA
_geom_hbond_distance_DA
_geom_hbond_angle_DHA
_geom_hbond_publ_flag
N2 H2A O2 3 0.86 2.14 2.983(3) 164.9 yes
C8 H8A O2 3 0.93 2.33 3.173(3) 150.6 yes

loop_
_geom_torsion_atom_site_label_1
_geom_torsion_atom_site_label_2
_geom_torsion_atom_site_label_3
_geom_torsion_atom_site_label_4
_geom_torsion
O2 C10 N2 C11 1.6(5)
C9 C10 N2 C11 -178.9(2)
C9 O1 N1 C7 0.2(2)
O1 N1 C7 C8 -0.3(3)
O1 N1 C7 C4 178.9(2)
C3 C4 C7 N1 -37.5(3)
C5 C4 C7 N1 142.7(2)
C3 C4 C7 C8 141.5(2)
C5 C4 C7 C8 -38.4(4)
N1 C7 C8 C9 0.2(3)
C4 C7 C8 C9 -178.8(2)
C7 C8 C9 O1 0.0(3)
C7 C8 C9 C10 -178.0(3)
N1 O1 C9 C8 -0.1(3)
N1 O1 C9 C10 178.25(19)
O2 C10 C9 C8 179.7(3)
N2 C10 C9 C8 0.2(4)
O2 C10 C9 O1 1.9(3)
N2 C10 C9 O1 -177.7(2)
C3 C4 C5 C6 -1.3(4)
C7 C4 C5 C6 178.6(2)
C3 C4 C5 Cl1 175.96(18)
C7 C4 C5 Cl1 -4.2(3)
C4 C5 C6 C1 -0.3(4)
Cl1 C5 C6 C1 -177.7(2)
C5 C4 C3 C2 1.4(4)
C7 C4 C3 C2 -178.4(2)
C4 C3 C2 C1 0.0(4)
C5 C6 C1 C2 1.8(5)
C3 C2 C1 C6 -1.7(5)

loop_
_cod_related_entry_id
_cod_related_entry_database
_cod_related_entry_code
1 ChemSpider 21124241
